data_7022811
loop_
_publ_author_name
'Tu, Jing'
'Li, Wenbo'
'Xue, Mingqiang'
'Zhang, Yong'
'Shen, Qi'

_publ_section_title
;
 Bridged bis(amidinate) lanthanide aryloxides: syntheses, structures, and
 catalytic activity for addition of amines to carbodiimides.
;
_journal_issue 16
_journal_name_full 'Dalton transactions (Cambridge, England : 2003)'
_journal_page_first 5890
_journal_page_last 5901
_journal_paper_doi 10.1039/c3dt33069a
_journal_volume 42
_journal_year 2013
_chemical_formula_moiety 'C42 H67 N4 O3 Si2 Yb'
_chemical_formula_sum 'C42 H67 N4 O3 Si2 Yb'
_chemical_formula_weight 905.22
_chemical_name_systematic
;
?
;
_space_group_IT_number 14
_symmetry_cell_setting monoclinic
_symmetry_Int_Tables_number 14
_symmetry_space_group_name_Hall '-P 2ybc'
_symmetry_space_group_name_H-M 'P 1 21/c 1'
_atom_sites_solution_hydrogens geom
_atom_sites_solution_primary direct
_atom_sites_solution_secondary difmap
_audit_creation_method SHELXL-97
_cell_angle_alpha 90.00
_cell_angle_beta 91.3490(10)
_cell_angle_gamma 90.00
_cell_formula_units_Z 4
_cell_length_a 22.7177(9)
_cell_length_b 9.1356(3)
_cell_length_c 21.8886(9)
_cell_measurement_reflns_used 13795
_cell_measurement_temperature 223(2)
_cell_measurement_theta_max 27.5
_cell_measurement_theta_min 3.0?
_cell_volume 4541.5(3)
_computing_cell_refinement CrystalClear
_computing_data_collection CrystalClear
_computing_data_reduction CrystalStructure
_computing_molecular_graphics 'Bruker SHELXTL'
_computing_publication_material 'Bruker SHELXTL'
_computing_structure_refinement 'SHELXL-97 (Sheldrick, 1997)'
_computing_structure_solution 'SHELXS-97 (Sheldrick, 1990)'
_diffrn_ambient_temperature 223(2)
_diffrn_detector_area_resol_mean 14.63
_diffrn_measured_fraction_theta_full 0.988
_diffrn_measured_fraction_theta_max 0.988
_diffrn_measurement_device_type 'Rigaku Saturn'
_diffrn_measurement_method \w
_diffrn_radiation_monochromator graphite
_diffrn_radiation_source 'fine-focus sealed tube'
_diffrn_radiation_type MoK\a
_diffrn_radiation_wavelength 0.71075
_diffrn_reflns_av_R_equivalents 0.0303
_diffrn_reflns_av_unetI/netI 0.0612
_diffrn_reflns_limit_h_max 25
_diffrn_reflns_limit_h_min -29
_diffrn_reflns_limit_k_max 11
_diffrn_reflns_limit_k_min -11
_diffrn_reflns_limit_l_max 28
_diffrn_reflns_limit_l_min -22
_diffrn_reflns_number 32573
_diffrn_reflns_theta_full 27.48
_diffrn_reflns_theta_max 27.48
_diffrn_reflns_theta_min 3.02
_exptl_absorpt_coefficient_mu 2.151
_exptl_absorpt_correction_T_max 0.525
_exptl_absorpt_correction_T_min 0.362
_exptl_absorpt_correction_type multi-scan
_exptl_absorpt_process_details 'Jacobson, R. (1998) Private communication'
_exptl_crystal_colour yellow
_exptl_crystal_density_diffrn 1.324
_exptl_crystal_density_method 'not measured'
_exptl_crystal_description block
_exptl_crystal_F_000 1876
_exptl_crystal_size_max 0.50
_exptl_crystal_size_mid 0.40
_exptl_crystal_size_min 0.30
_refine_diff_density_max 1.553
_refine_diff_density_min -0.930
_refine_diff_density_rms 0.080
_refine_ls_extinction_method none
_refine_ls_goodness_of_fit_ref 1.072
_refine_ls_hydrogen_treatment mixed
_refine_ls_matrix_type full
_refine_ls_number_parameters 470
_refine_ls_number_reflns 10281
_refine_ls_number_restraints 8
_refine_ls_restrained_S_all 1.082
_refine_ls_R_factor_all 0.0434
_refine_ls_R_factor_gt 0.0375
_refine_ls_shift/su_max 0.001
_refine_ls_shift/su_mean 0.000
_refine_ls_structure_factor_coef Fsqd
_refine_ls_weighting_details 'calc w=1/[\s^2^(Fo^2^)+(0.0343P)^2^+4.3310P] where P=(Fo^2^+2Fc^2^)/3'
_refine_ls_weighting_scheme calc
_refine_ls_wR_factor_gt 0.0827
_refine_ls_wR_factor_ref 0.0858
_reflns_number_gt 9220
_reflns_number_total 10281
_reflns_threshold_expression >2sigma(I)
_cod_data_source_file c3dt33069a.txt
_cod_data_source_block complex6
_cod_original_sg_symbol_H-M 'P 21/c'
_cod_database_code 7022811

loop_
_symmetry_equiv_pos_as_xyz
'x, y, z'
'-x, y+1/2, -z+1/2'
'-x, -y, -z'
'x, -y-1/2, z-1/2'

loop_
_atom_site_label
_atom_site_type_symbol
_atom_site_fract_x
_atom_site_fract_y
_atom_site_fract_z
_atom_site_U_iso_or_equiv
_atom_site_adp_type
_atom_site_occupancy
_atom_site_symmetry_multiplicity
_atom_site_calc_flag
_atom_site_refinement_flags
_atom_site_disorder_assembly
_atom_site_disorder_group
Yb1 Yb 0.253307(6) 0.235876(14) 0.351563(6) 0.03046(6) Uani 1 1 d . . .
Si1 Si 0.09396(4) 0.05009(11) 0.40013(5) 0.0430(2) Uani 1 1 d . . .
Si2 Si 0.40887(5) 0.06129(14) 0.30017(6) 0.0570(3) Uani 1 1 d . . .
O1 O 0.22985(10) 0.3894(2) 0.28321(11) 0.0369(5) Uani 1 1 d . . .
O2 O 0.27327(12) -0.0060(3) 0.39640(13) 0.0533(7) Uani 1 1 d . . .
O3 O 0.22933(11) 0.0392(3) 0.28406(12) 0.0430(6) Uani 1 1 d . . .
N1 N 0.15640(12) 0.1599(3) 0.40249(13) 0.0363(6) Uani 1 1 d . . .
N2 N 0.22330(15) 0.3132(4) 0.44398(14) 0.0578(10) Uani 1 1 d . A .
N3 N 0.35977(13) 0.1819(4) 0.33319(15) 0.0449(7) Uani 1 1 d . . .
N4 N 0.33056(13) 0.3640(4) 0.39426(16) 0.0519(8) Uani 1 1 d . A .
C1 C 0.17169(17) 0.2472(4) 0.44898(16) 0.0389(8) Uani 1 1 d . . .
C2 C 0.37324(16) 0.2801(5) 0.37604(19) 0.0474(9) Uani 1 1 d . . .
C3 C 0.2412(2) 0.4211(8) 0.4903(2) 0.0863(19) Uani 1 1 d D . .
H3A H 0.272(2) 0.362(6) 0.511(3) 0.104 Uiso 1 1 d D . .
H3B H 0.2160(19) 0.435(6) 0.5254(16) 0.104 Uiso 1 1 d D . .
C4 C 0.2830(4) 0.5258(9) 0.4675(4) 0.0550(15) Uani 0.50 1 d PD A 1
H4A H 0.2928 0.5932 0.5010 0.066 Uiso 0.50 1 calc PR A 1
H4B H 0.2625 0.5834 0.4357 0.066 Uiso 0.50 1 calc PR A 1
C4' C 0.3053(4) 0.4419(10) 0.4969(4) 0.0550(15) Uani 0.50 1 d PD A 2
H4'A H 0.3123 0.5209 0.5264 0.066 Uiso 0.50 1 calc PR A 2
H4'B H 0.3220 0.3524 0.5149 0.066 Uiso 0.50 1 calc PR A 2
C5 C 0.3385(2) 0.4761(6) 0.4421(2) 0.0672(14) Uani 1 1 d D . .
H5A H 0.3746(13) 0.456(5) 0.4663(19) 0.081 Uiso 1 1 d D . .
H5B H 0.355(2) 0.564(3) 0.422(2) 0.081 Uiso 1 1 d D . .
C6 C 0.13548(17) 0.2635(4) 0.50523(17) 0.0420(8) Uani 1 1 d . . .
C7 C 0.09413(18) 0.3752(5) 0.50998(18) 0.0522(10) Uani 1 1 d . . .
H7 H 0.0892 0.4430 0.4780 0.063 Uiso 1 1 calc R . .
C8 C 0.06051(19) 0.3871(5) 0.5611(2) 0.0601(11) Uani 1 1 d . . .
H8 H 0.0322 0.4618 0.5634 0.072 Uiso 1 1 calc R . .
C9 C 0.0679(2) 0.2908(5) 0.6087(2) 0.0659(13) Uani 1 1 d . . .
H9 H 0.0445 0.2987 0.6433 0.079 Uiso 1 1 calc R . .
C10 C 0.1100(3) 0.1822(6) 0.6054(2) 0.0739(14) Uani 1 1 d . . .
H10 H 0.1159 0.1173 0.6383 0.089 Uiso 1 1 calc R . .
C11 C 0.1433(2) 0.1692(5) 0.55404(18) 0.0578(11) Uani 1 1 d . . .
H11 H 0.1719 0.0951 0.5521 0.069 Uiso 1 1 calc R . .
C12 C 0.4341(2) 0.2960(8) 0.4045(3) 0.0935(8) Uani 1 1 d . . .
C13 C 0.4522(2) 0.1990(8) 0.4497(3) 0.0935(8) Uani 1 1 d . . .
H13 H 0.4268 0.1234 0.4615 0.112 Uiso 1 1 calc R . .
C14 C 0.5073(2) 0.2116(7) 0.4781(3) 0.0935(8) Uani 1 1 d D . .
H14 H 0.5194 0.1467 0.5092 0.112 Uiso 1 1 calc R . .
C15 C 0.5426(2) 0.3199(7) 0.4593(3) 0.0935(8) Uani 1 1 d D . .
H15 H 0.5805 0.3261 0.4772 0.112 Uiso 1 1 calc R . .
C16 C 0.5273(2) 0.4214(7) 0.4162(3) 0.0935(8) Uani 1 1 d D . .
H16 H 0.5532 0.4967 0.4052 0.112 Uiso 1 1 calc R . .
C17 C 0.4706(2) 0.4078(7) 0.3888(3) 0.0935(8) Uani 1 1 d . . .
H17 H 0.4579 0.4767 0.3595 0.112 Uiso 1 1 calc R . .
C18 C 0.0975(2) -0.1077(5) 0.4551(2) 0.0722(14) Uani 1 1 d . . .
H18A H 0.1355 -0.1555 0.4526 0.108 Uiso 1 1 calc R . .
H18B H 0.0665 -0.1772 0.4448 0.108 Uiso 1 1 calc R . .
H18C H 0.0922 -0.0719 0.4963 0.108 Uiso 1 1 calc R . .
C19 C 0.08604(16) -0.0317(4) 0.32222(18) 0.0460(9) Uani 1 1 d . . .
H19A H 0.0837 0.0458 0.2920 0.069 Uiso 1 1 calc R . .
H19B H 0.0504 -0.0903 0.3198 0.069 Uiso 1 1 calc R . .
H19C H 0.1198 -0.0933 0.3144 0.069 Uiso 1 1 calc R . .
C20 C 0.02254(18) 0.1460(6) 0.4146(2) 0.0685(13) Uani 1 1 d . . .
H20A H 0.0184 0.1603 0.4582 0.103 Uiso 1 1 calc R . .
H20B H -0.0099 0.0870 0.3989 0.103 Uiso 1 1 calc R . .
H20C H 0.0222 0.2403 0.3943 0.103 Uiso 1 1 calc R . .
C21 C 0.4226(3) -0.1022(7) 0.3503(3) 0.114(3) Uani 1 1 d . . .
H21A H 0.4491 -0.0755 0.3838 0.171 Uiso 1 1 calc R . .
H21B H 0.4400 -0.1798 0.3265 0.171 Uiso 1 1 calc R . .
H21C H 0.3856 -0.1359 0.3665 0.171 Uiso 1 1 calc R . .
C22 C 0.4804(2) 0.1477(8) 0.2797(4) 0.118(3) Uani 1 1 d . . .
H22A H 0.4730 0.2439 0.2624 0.177 Uiso 1 1 calc R . .
H22B H 0.4999 0.0870 0.2500 0.177 Uiso 1 1 calc R . .
H22C H 0.5053 0.1569 0.3161 0.177 Uiso 1 1 calc R . .
C23 C 0.3784(2) -0.0128(6) 0.2269(2) 0.0709(13) Uani 1 1 d . . .
H23A H 0.3383 -0.0458 0.2327 0.106 Uiso 1 1 calc R . .
H23B H 0.4023 -0.0945 0.2139 0.106 Uiso 1 1 calc R . .
H23C H 0.3786 0.0632 0.1960 0.106 Uiso 1 1 calc R . .
C24 C 0.21351(15) 0.4905(4) 0.24125(16) 0.0367(7) Uani 1 1 d . . .
C25 C 0.25425(17) 0.5423(4) 0.19691(17) 0.0441(8) Uani 1 1 d . . .
C26 C 0.2340(2) 0.6432(4) 0.15342(17) 0.0532(10) Uani 1 1 d . . .
H26 H 0.2605 0.6757 0.1240 0.064 Uiso 1 1 calc R . .
C27 C 0.1775(2) 0.6979(4) 0.15116(18) 0.0532(10) Uani 1 1 d . . .
C28 C 0.13969(18) 0.6506(4) 0.19456(18) 0.0477(9) Uani 1 1 d . . .
H28 H 0.1013 0.6890 0.1941 0.057 Uiso 1 1 calc R . .
C29 C 0.15508(16) 0.5479(4) 0.23965(16) 0.0390(8) Uani 1 1 d . . .
C30 C 0.31846(19) 0.4919(5) 0.1959(2) 0.0556(10) Uani 1 1 d . . .
C31 C 0.3529(2) 0.5637(6) 0.1439(2) 0.0796(15) Uani 1 1 d . . .
H31A H 0.3343 0.5389 0.1048 0.119 Uiso 1 1 calc R . .
H31B H 0.3931 0.5282 0.1450 0.119 Uiso 1 1 calc R . .
H31C H 0.3528 0.6691 0.1490 0.119 Uiso 1 1 calc R . .
C32 C 0.3210(2) 0.3262(5) 0.1855(2) 0.0675(12) Uani 1 1 d . . .
H32A H 0.3047 0.2760 0.2203 0.101 Uiso 1 1 calc R . .
H32B H 0.3616 0.2963 0.1807 0.101 Uiso 1 1 calc R . .
H32C H 0.2983 0.3014 0.1488 0.101 Uiso 1 1 calc R . .
C33 C 0.35004(19) 0.5333(5) 0.2556(2) 0.0646(12) Uani 1 1 d . . .
H33A H 0.3524 0.6390 0.2588 0.097 Uiso 1 1 calc R . .
H33B H 0.3894 0.4923 0.2563 0.097 Uiso 1 1 calc R . .
H33C H 0.3283 0.4949 0.2897 0.097 Uiso 1 1 calc R . .
C34 C 0.1575(3) 0.8052(5) 0.1018(2) 0.0759(15) Uani 1 1 d . . .
H34A H 0.1160 0.7907 0.0926 0.114 Uiso 1 1 calc R . .
H34B H 0.1799 0.7888 0.0653 0.114 Uiso 1 1 calc R . .
H34C H 0.1640 0.9045 0.1162 0.114 Uiso 1 1 calc R . .
C35 C 0.10859(15) 0.4986(4) 0.28463(17) 0.0408(8) Uani 1 1 d . . .
C36 C 0.04812(18) 0.5707(5) 0.2722(2) 0.0601(11) Uani 1 1 d . . .
H36A H 0.0519 0.6761 0.2760 0.090 Uiso 1 1 calc R . .
H36B H 0.0202 0.5352 0.3016 0.090 Uiso 1 1 calc R . .
H36C H 0.0342 0.5462 0.2312 0.090 Uiso 1 1 calc R . .
C37 C 0.12759(18) 0.5387(4) 0.35035(17) 0.0482(9) Uani 1 1 d . . .
H37A H 0.1660 0.4968 0.3596 0.072 Uiso 1 1 calc R . .
H37B H 0.0992 0.5002 0.3786 0.072 Uiso 1 1 calc R . .
H37C H 0.1296 0.6443 0.3544 0.072 Uiso 1 1 calc R . .
C38 C 0.09805(16) 0.3330(4) 0.27807(18) 0.0425(8) Uani 1 1 d . . .
H38A H 0.0848 0.3113 0.2366 0.064 Uiso 1 1 calc R . .
H38B H 0.0682 0.3024 0.3064 0.064 Uiso 1 1 calc R . .
H38C H 0.1344 0.2810 0.2871 0.064 Uiso 1 1 calc R . .
C39 C 0.2451(2) -0.1245(5) 0.3668(3) 0.0745(14) Uani 1 1 d . . .
H39A H 0.2050 -0.1334 0.3818 0.089 Uiso 1 1 calc R . .
H39B H 0.2662 -0.2149 0.3773 0.089 Uiso 1 1 calc R . .
C40 C 0.2426(2) -0.1087(4) 0.3004(2) 0.0588(11) Uani 1 1 d . . .
H40A H 0.2805 -0.1369 0.2835 0.071 Uiso 1 1 calc R . .
H40B H 0.2122 -0.1738 0.2831 0.071 Uiso 1 1 calc R . .
C41 C 0.2852(2) -0.0255(6) 0.4592(2) 0.0755(14) Uani 1 1 d . . .
H41A H 0.2485 -0.0282 0.4809 0.113 Uiso 1 1 calc R . .
H41B H 0.3092 0.0550 0.4744 0.113 Uiso 1 1 calc R . .
H41C H 0.3062 -0.1169 0.4656 0.113 Uiso 1 1 calc R . .
C42 C 0.20840(18) 0.0526(5) 0.22183(17) 0.0519(10) Uani 1 1 d . . .
H42A H 0.2376 0.0133 0.1947 0.078 Uiso 1 1 calc R . .
H42B H 0.2016 0.1549 0.2123 0.078 Uiso 1 1 calc R . .
H42C H 0.1719 -0.0015 0.2165 0.078 Uiso 1 1 calc R . .

loop_
_atom_site_aniso_label
_atom_site_aniso_U_11
_atom_site_aniso_U_22
_atom_site_aniso_U_33
_atom_site_aniso_U_23
_atom_site_aniso_U_13
_atom_site_aniso_U_12
Yb1 0.03123(8) 0.03061(8) 0.02950(8) -0.00196(5) -0.00024(6) -0.00108(5)
Si1 0.0415(5) 0.0435(6) 0.0443(6) 0.0002(4) 0.0069(5) -0.0080(4)
Si2 0.0401(6) 0.0608(7) 0.0703(8) -0.0144(6) 0.0042(6) 0.0078(5)
O1 0.0391(12) 0.0360(12) 0.0357(13) 0.0037(10) -0.0001(10) -0.0024(10)
O2 0.0530(16) 0.0449(15) 0.0614(18) 0.0087(13) -0.0096(14) 0.0033(12)
O3 0.0515(14) 0.0345(13) 0.0429(14) -0.0087(11) 0.0012(12) -0.0035(11)
N1 0.0389(15) 0.0382(15) 0.0322(15) -0.0014(12) 0.0033(12) -0.0024(12)
N2 0.058(2) 0.084(2) 0.0310(16) -0.0208(17) 0.0133(15) -0.0425(19)
N3 0.0344(15) 0.0525(18) 0.0478(18) -0.0076(15) 0.0036(14) -0.0010(14)
N4 0.0351(16) 0.068(2) 0.053(2) -0.0227(17) 0.0023(15) -0.0081(15)
C1 0.0426(19) 0.044(2) 0.0304(17) 0.0004(14) 0.0066(15) 0.0042(14)
C2 0.0344(18) 0.062(2) 0.046(2) -0.0034(19) 0.0021(17) -0.0054(17)
C3 0.072(3) 0.131(5) 0.056(3) -0.051(3) 0.022(2) -0.044(3)
C4 0.065(4) 0.049(4) 0.050(4) -0.016(3) -0.003(3) -0.010(3)
C4' 0.065(4) 0.049(4) 0.050(4) -0.016(3) -0.003(3) -0.010(3)
C5 0.053(2) 0.080(3) 0.068(3) -0.036(3) 0.006(2) -0.023(2)
C6 0.044(2) 0.050(2) 0.0323(18) -0.0060(15) 0.0084(16) -0.0046(16)
C7 0.056(2) 0.062(3) 0.038(2) 0.0008(18) 0.0050(18) 0.005(2)
C8 0.058(2) 0.076(3) 0.047(2) -0.005(2) 0.012(2) 0.013(2)
C9 0.082(3) 0.075(3) 0.042(2) -0.002(2) 0.031(2) 0.002(3)
C10 0.113(4) 0.068(3) 0.042(2) 0.012(2) 0.028(3) 0.013(3)
C11 0.080(3) 0.056(2) 0.038(2) 0.0034(18) 0.015(2) 0.014(2)
C12 0.0606(13) 0.120(2) 0.0990(19) -0.0312(17) -0.0178(13) -0.0081(13)
C13 0.0606(13) 0.120(2) 0.0990(19) -0.0312(17) -0.0178(13) -0.0081(13)
C14 0.0606(13) 0.120(2) 0.0990(19) -0.0312(17) -0.0178(13) -0.0081(13)
C15 0.0606(13) 0.120(2) 0.0990(19) -0.0312(17) -0.0178(13) -0.0081(13)
C16 0.0606(13) 0.120(2) 0.0990(19) -0.0312(17) -0.0178(13) -0.0081(13)
C17 0.0606(13) 0.120(2) 0.0990(19) -0.0312(17) -0.0178(13) -0.0081(13)
C18 0.095(4) 0.062(3) 0.060(3) 0.014(2) 0.007(3) -0.023(3)
C19 0.044(2) 0.039(2) 0.055(2) -0.0014(17) -0.0020(18) -0.0081(16)
C20 0.041(2) 0.083(3) 0.082(3) -0.018(3) 0.016(2) -0.010(2)
C21 0.165(7) 0.080(4) 0.098(5) -0.014(4) -0.020(5) 0.057(4)
C22 0.051(3) 0.132(6) 0.172(7) -0.076(5) 0.041(4) -0.016(3)
C23 0.060(3) 0.073(3) 0.080(3) -0.023(3) 0.017(3) 0.009(2)
C24 0.0461(19) 0.0314(17) 0.0323(17) 0.0018(14) -0.0030(15) -0.0070(14)
C25 0.057(2) 0.0390(19) 0.0365(19) 0.0007(15) 0.0040(17) -0.0116(16)
C26 0.080(3) 0.044(2) 0.036(2) 0.0033(16) 0.004(2) -0.019(2)
C27 0.081(3) 0.039(2) 0.039(2) 0.0085(17) -0.015(2) -0.012(2)
C28 0.057(2) 0.0367(19) 0.048(2) 0.0024(17) -0.0165(19) -0.0047(17)
C29 0.048(2) 0.0301(17) 0.0386(19) 0.0006(14) -0.0085(16) -0.0064(14)
C30 0.057(2) 0.057(2) 0.053(2) 0.004(2) 0.015(2) -0.012(2)
C31 0.079(3) 0.090(4) 0.072(3) 0.013(3) 0.033(3) -0.014(3)
C32 0.068(3) 0.064(3) 0.070(3) -0.007(2) 0.020(2) 0.001(2)
C33 0.050(2) 0.070(3) 0.074(3) 0.009(2) 0.002(2) -0.015(2)
C34 0.119(4) 0.055(3) 0.053(3) 0.022(2) -0.027(3) -0.014(3)
C35 0.0427(19) 0.0369(18) 0.043(2) 0.0019(15) -0.0030(16) 0.0009(15)
C36 0.051(2) 0.051(2) 0.078(3) 0.004(2) -0.004(2) 0.0055(19)
C37 0.058(2) 0.046(2) 0.041(2) -0.0041(17) 0.0049(18) 0.0028(18)
C38 0.0403(19) 0.042(2) 0.045(2) 0.0025(16) 0.0020(16) -0.0071(15)
C39 0.099(4) 0.036(2) 0.088(4) 0.004(2) -0.002(3) 0.000(2)
C40 0.059(3) 0.038(2) 0.079(3) -0.010(2) 0.001(2) 0.0025(18)
C41 0.087(4) 0.073(3) 0.066(3) 0.023(3) -0.011(3) 0.016(3)
C42 0.052(2) 0.063(3) 0.040(2) -0.0149(19) 0.0000(18) -0.0077(19)

loop_
_atom_type_symbol
_atom_type_description
_atom_type_scat_dispersion_real
_atom_type_scat_dispersion_imag
_atom_type_scat_source
C C 0.0033 0.0016 'International Tables Vol C Tables 4.2.6.8 and 6.1.1.4'
H H 0.0000 0.0000 'International Tables Vol C Tables 4.2.6.8 and 6.1.1.4'
N N 0.0061 0.0033 'International Tables Vol C Tables 4.2.6.8 and 6.1.1.4'
O O 0.0106 0.0060 'International Tables Vol C Tables 4.2.6.8 and 6.1.1.4'
Yb Yb -0.3850 5.5486 'International Tables Vol C Tables 4.2.6.8 and 6.1.1.4'
Si Si 0.0817 0.0704 'International Tables Vol C Tables 4.2.6.8 and 6.1.1.4'

loop_
_geom_angle_atom_site_label_1
_geom_angle_atom_site_label_2
_geom_angle_atom_site_label_3
_geom_angle
O1 Yb1 N2 110.50(13)
O1 Yb1 N4 97.36(11)
N2 Yb1 N4 73.73(11)
O1 Yb1 O3 90.64(9)
N2 Yb1 O3 136.12(10)
N4 Yb1 O3 143.19(10)
O1 Yb1 O2 157.32(9)
N2 Yb1 O2 88.86(13)
N4 Yb1 O2 99.44(11)
O3 Yb1 O2 66.83(9)
O1 Yb1 N3 104.19(10)
N2 Yb1 N3 121.08(12)
N4 Yb1 N3 55.50(11)
O3 Yb1 N3 87.69(9)
O2 Yb1 N3 73.61(10)
O1 Yb1 N1 106.31(9)
N2 Yb1 N1 54.62(10)
N4 Yb1 N1 127.83(10)
O3 Yb1 N1 83.12(9)
O2 Yb1 N1 74.76(9)
N3 Yb1 N1 148.18(10)
O1 Yb1 C2 105.59(11)
N2 Yb1 C2 95.53(12)
N4 Yb1 C2 27.55(11)
O3 Yb1 C2 115.84(10)
O2 Yb1 C2 83.30(11)
N3 Yb1 C2 28.36(11)
N1 Yb1 C2 142.42(11)
O1 Yb1 C1 110.32(9)
N2 Yb1 C1 26.89(10)
N4 Yb1 C1 100.45(11)
O3 Yb1 C1 110.30(10)
O2 Yb1 C1 81.45(10)
N3 Yb1 C1 140.40(11)
N1 Yb1 C1 27.74(9)
C2 Yb1 C1 119.88(12)
N1 Si1 C19 108.63(16)
N1 Si1 C20 115.71(18)
C19 Si1 C20 106.0(2)
N1 Si1 C18 113.68(19)
C19 Si1 C18 106.2(2)
C20 Si1 C18 105.9(2)
N3 Si2 C23 111.10(18)
N3 Si2 C22 113.7(2)
C23 Si2 C22 104.8(3)
N3 Si2 C21 111.2(2)
C23 Si2 C21 105.5(3)
C22 Si2 C21 110.1(4)
C24 O1 Yb1 177.6(2)
C41 O2 C39 115.3(4)
C41 O2 Yb1 122.3(3)
C39 O2 Yb1 115.5(3)
C40 O3 C42 112.4(3)
C40 O3 Yb1 121.0(2)
C42 O3 Yb1 126.1(2)
C1 N1 Si1 124.5(3)
C1 N1 Yb1 87.7(2)
Si1 N1 Yb1 147.69(15)
C1 N2 C3 118.8(3)
C1 N2 Yb1 102.6(2)
C3 N2 Yb1 138.1(3)
C2 N3 Si2 125.6(3)
C2 N3 Yb1 87.8(2)
Si2 N3 Yb1 145.24(17)
C2 N4 C5 123.1(3)
C2 N4 Yb1 98.2(2)
C5 N4 Yb1 136.5(3)
N2 C1 N1 115.1(3)
N2 C1 C6 121.6(3)
N1 C1 C6 123.1(3)
N2 C1 Yb1 50.55(18)
N1 C1 Yb1 64.59(18)
C6 C1 Yb1 172.0(3)
N4 C2 N3 116.8(3)
N4 C2 C12 119.8(4)
N3 C2 C12 123.4(4)
N4 C2 Yb1 54.23(19)
N3 C2 Yb1 63.86(19)
C12 C2 Yb1 166.5(4)
C4 C3 N2 112.3(5)
C4 C3 C4' 45.0(5)
N2 C3 C4' 114.4(5)
C4 C3 H3A 94(4)
N2 C3 H3A 98(4)
C4' C3 H3A 49(4)
C4 C3 H3B 126(3)
N2 C3 H3B 118(3)
C4' C3 H3B 120(3)
H3A C3 H3B 97(5)
C3 C4 C5 120.3(7)
C3 C4 H4A 107.2
C5 C4 H4A 107.2
C3 C4 H4B 107.2
C5 C4 H4B 107.2
H4A C4 H4B 106.9
C5 C4' C3 118.3(7)
C5 C4' H3A 138(3)
C3 C4' H3A 41.4(6)
C5 C4' H4'A 107.7
C3 C4' H4'A 107.7
H3A C4' H4'A 113.8
C5 C4' H4'B 107.7
C3 C4' H4'B 107.7
H3A C4' H4'B 66.8
H4'A C4' H4'B 107.1
C4 C5 C4' 44.8(5)
C4 C5 N4 113.2(4)
C4' C5 N4 112.1(5)
C4 C5 H5A 125(3)
C4' C5 H5A 88(3)
N4 C5 H5A 110(3)
C4 C5 H5B 104(3)
C4' C5 H5B 137(3)
N4 C5 H5B 107(3)
H5A C5 H5B 94(4)
C11 C6 C7 118.3(4)
C11 C6 C1 120.5(3)
C7 C6 C1 121.1(3)
C8 C7 C6 120.5(4)
C8 C7 H7 119.7
C6 C7 H7 119.7
C9 C8 C7 120.5(4)
C9 C8 H8 119.7
C7 C8 H8 119.7
C8 C9 C10 119.7(4)
C8 C9 H9 120.2
C10 C9 H9 120.2
C11 C10 C9 119.9(4)
C11 C10 H10 120.0
C9 C10 H10 120.0
C10 C11 C6 121.0(4)
C10 C11 H11 119.5
C6 C11 H11 119.5
C17 C12 C13 119.1(5)
C17 C12 C2 121.6(6)
C13 C12 C2 119.2(6)
C12 C13 C14 121.1(7)
C12 C13 H13 119.5
C14 C13 H13 119.5
C15 C14 C13 117.5(7)
C15 C14 H14 121.2
C13 C14 H14 121.2
C14 C15 C16 124.6(6)
C14 C15 H15 117.7
C16 C15 H15 117.7
C15 C16 C17 116.7(6)
C15 C16 H16 121.7
C17 C16 H16 121.7
C12 C17 C16 120.8(7)
C12 C17 H17 119.6
C16 C17 H17 119.6
Si1 C18 H18A 109.5
Si1 C18 H18B 109.5
H18A C18 H18B 109.5
Si1 C18 H18C 109.5
H18A C18 H18C 109.5
H18B C18 H18C 109.5
Si1 C19 H19A 109.5
Si1 C19 H19B 109.5
H19A C19 H19B 109.5
Si1 C19 H19C 109.5
H19A C19 H19C 109.5
H19B C19 H19C 109.5
Si1 C20 H20A 109.5
Si1 C20 H20B 109.5
H20A C20 H20B 109.5
Si1 C20 H20C 109.5
H20A C20 H20C 109.5
H20B C20 H20C 109.5
Si2 C21 H21A 109.5
Si2 C21 H21B 109.5
H21A C21 H21B 109.5
Si2 C21 H21C 109.5
H21A C21 H21C 109.5
H21B C21 H21C 109.5
Si2 C22 H22A 109.5
Si2 C22 H22B 109.5
H22A C22 H22B 109.5
Si2 C22 H22C 109.5
H22A C22 H22C 109.5
H22B C22 H22C 109.5
Si2 C23 H23A 109.5
Si2 C23 H23B 109.5
H23A C23 H23B 109.5
Si2 C23 H23C 109.5
H23A C23 H23C 109.5
H23B C23 H23C 109.5
O1 C24 C29 120.6(3)
O1 C24 C25 121.0(3)
C29 C24 C25 118.4(3)
C26 C25 C24 118.2(4)
C26 C25 C30 119.2(4)
C24 C25 C30 122.7(3)
C27 C26 C25 123.8(4)
C27 C26 H26 118.1
C25 C26 H26 118.1
C28 C27 C26 117.5(4)
C28 C27 C34 121.1(4)
C26 C27 C34 121.5(4)
C27 C28 C29 123.5(4)
C27 C28 H28 118.3
C29 C28 H28 118.3
C28 C29 C24 118.7(3)
C28 C29 C35 119.1(3)
C24 C29 C35 122.2(3)
C33 C30 C25 110.0(4)
C33 C30 C32 110.8(4)
C25 C30 C32 109.8(3)
C33 C30 C31 106.9(4)
C25 C30 C31 112.5(4)
C32 C30 C31 106.7(4)
C30 C31 H31A 109.5
C30 C31 H31B 109.5
H31A C31 H31B 109.5
C30 C31 H31C 109.5
H31A C31 H31C 109.5
H31B C31 H31C 109.5
C30 C32 H32A 109.5
C30 C32 H32B 109.5
H32A C32 H32B 109.5
C30 C32 H32C 109.5
H32A C32 H32C 109.5
H32B C32 H32C 109.5
C30 C33 H33A 109.5
C30 C33 H33B 109.5
H33A C33 H33B 109.5
C30 C33 H33C 109.5
H33A C33 H33C 109.5
H33B C33 H33C 109.5
C27 C34 H34A 109.5
C27 C34 H34B 109.5
H34A C34 H34B 109.5
C27 C34 H34C 109.5
H34A C34 H34C 109.5
H34B C34 H34C 109.5
C29 C35 C37 110.5(3)
C29 C35 C38 109.8(3)
C37 C35 C38 111.2(3)
C29 C35 C36 112.7(3)
C37 C35 C36 107.0(3)
C38 C35 C36 105.5(3)
C35 C36 H36A 109.5
C35 C36 H36B 109.5
H36A C36 H36B 109.5
C35 C36 H36C 109.5
H36A C36 H36C 109.5
H36B C36 H36C 109.5
C35 C37 H37A 109.5
C35 C37 H37B 109.5
H37A C37 H37B 109.5
C35 C37 H37C 109.5
H37A C37 H37C 109.5
H37B C37 H37C 109.5
C35 C38 H38A 109.5
C35 C38 H38B 109.5
H38A C38 H38B 109.5
C35 C38 H38C 109.5
H38A C38 H38C 109.5
H38B C38 H38C 109.5
O2 C39 C40 112.9(4)
O2 C39 H39A 109.0
C40 C39 H39A 109.0
O2 C39 H39B 109.0
C40 C39 H39B 109.0
H39A C39 H39B 107.8
O3 C40 C39 110.3(4)
O3 C40 H40A 109.6
C39 C40 H40A 109.6
O3 C40 H40B 109.6
C39 C40 H40B 109.6
H40A C40 H40B 108.1
O2 C41 H41A 109.5
O2 C41 H41B 109.5
H41A C41 H41B 109.5
O2 C41 H41C 109.5
H41A C41 H41C 109.5
H41B C41 H41C 109.5
O3 C42 H42A 109.5
O3 C42 H42B 109.5
H42A C42 H42B 109.5
O3 C42 H42C 109.5
H42A C42 H42C 109.5
H42B C42 H42C 109.5

loop_
_geom_bond_atom_site_label_1
_geom_bond_atom_site_label_2
_geom_bond_distance
Yb1 O1 2.110(2)
Yb1 N2 2.263(3)
Yb1 N4 2.290(3)
Yb1 O3 2.381(2)
Yb1 O2 2.455(3)
Yb1 N3 2.510(3)
Yb1 N1 2.586(3)
Yb1 C2 2.794(4)
Yb1 C1 2.860(4)
Si1 N1 1.737(3)
Si1 C19 1.867(4)
Si1 C20 1.878(4)
Si1 C18 1.878(4)
Si2 N3 1.738(3)
Si2 C23 1.859(5)
Si2 C22 1.870(6)
Si2 C21 1.875(6)
O1 C24 1.349(4)
O2 C41 1.406(5)
O2 C39 1.408(5)
O3 C40 1.428(5)
O3 C42 1.437(4)
N1 C1 1.333(4)
N2 C1 1.325(5)
N2 C3 1.465(6)
N3 C2 1.328(5)
N4 C2 1.306(5)
N4 C5 1.472(5)
C1 C6 1.504(5)
C2 C12 1.510(6)
C3 C4 1.445(9)
C3 C4' 1.472(9)
C3 H3A 0.974(10)
C3 H3B 0.979(10)
C4 C5 1.462(10)
C4 H4A 0.9800
C4 H4B 0.9800
C4' C5 1.466(10)
C4' H3A 1.11(6)
C4' H4'A 0.9800
C4' H4'B 0.9800
C5 H5A 0.982(10)
C5 H5B 0.982(10)
C6 C11 1.380(5)
C6 C7 1.393(5)
C7 C8 1.373(5)
C7 H7 0.9400
C8 C9 1.371(6)
C8 H8 0.9400
C9 C10 1.381(7)
C9 H9 0.9400
C10 C11 1.376(6)
C10 H10 0.9400
C11 H11 0.9400
C12 C17 1.365(9)
C12 C13 1.383(9)
C13 C14 1.388(7)
C13 H13 0.9400
C14 C15 1.344(8)
C14 H14 0.9400
C15 C16 1.362(8)
C15 H15 0.9400
C16 C17 1.412(7)
C16 H16 0.9400
C17 H17 0.9400
C18 H18A 0.9700
C18 H18B 0.9700
C18 H18C 0.9700
C19 H19A 0.9700
C19 H19B 0.9700
C19 H19C 0.9700
C20 H20A 0.9700
C20 H20B 0.9700
C20 H20C 0.9700
C21 H21A 0.9700
C21 H21B 0.9700
C21 H21C 0.9700
C22 H22A 0.9700
C22 H22B 0.9700
C22 H22C 0.9700
C23 H23A 0.9700
C23 H23B 0.9700
C23 H23C 0.9700
C24 C29 1.427(5)
C24 C25 1.437(5)
C25 C26 1.395(5)
C25 C30 1.530(6)
C26 C27 1.378(6)
C26 H26 0.9400
C27 C28 1.366(6)
C27 C34 1.519(6)
C28 C29 1.400(5)
C28 H28 0.9400
C29 C35 1.529(5)
C30 C33 1.524(6)
C30 C32 1.532(6)
C30 C31 1.543(6)
C31 H31A 0.9700
C31 H31B 0.9700
C31 H31C 0.9700
C32 H32A 0.9700
C32 H32B 0.9700
C32 H32C 0.9700
C33 H33A 0.9700
C33 H33B 0.9700
C33 H33C 0.9700
C34 H34A 0.9700
C34 H34B 0.9700
C34 H34C 0.9700
C35 C37 1.536(5)
C35 C38 1.537(5)
C35 C36 1.542(5)
C36 H36A 0.9700
C36 H36B 0.9700
C36 H36C 0.9700
C37 H37A 0.9700
C37 H37B 0.9700
C37 H37C 0.9700
C38 H38A 0.9700
C38 H38B 0.9700
C38 H38C 0.9700
C39 C40 1.459(7)
C39 H39A 0.9800
C39 H39B 0.9800
C40 H40A 0.9800
C40 H40B 0.9800
C41 H41A 0.9700
C41 H41B 0.9700
C41 H41C 0.9700
C42 H42A 0.9700
C42 H42B 0.9700
C42 H42C 0.9700

loop_
_geom_torsion_atom_site_label_1
_geom_torsion_atom_site_label_2
_geom_torsion_atom_site_label_3
_geom_torsion_atom_site_label_4
_geom_torsion
N2 Yb1 O1 C24 -9(5)
N4 Yb1 O1 C24 -84(5)
O3 Yb1 O1 C24 132(5)
O2 Yb1 O1 C24 138(5)
N3 Yb1 O1 C24 -141(5)
N1 Yb1 O1 C24 49(5)
C2 Yb1 O1 C24 -111(5)
C1 Yb1 O1 C24 20(5)
O1 Yb1 O2 C41 -174.0(3)
N2 Yb1 O2 C41 -24.6(3)
N4 Yb1 O2 C41 48.7(3)
O3 Yb1 O2 C41 -167.0(3)
N3 Yb1 O2 C41 98.4(3)
N1 Yb1 O2 C41 -78.1(3)
C2 Yb1 O2 C41 71.1(3)
C1 Yb1 O2 C41 -50.6(3)
O1 Yb1 O2 C39 -24.4(4)
N2 Yb1 O2 C39 125.0(3)
N4 Yb1 O2 C39 -161.7(3)
O3 Yb1 O2 C39 -17.5(3)
N3 Yb1 O2 C39 -112.1(3)
N1 Yb1 O2 C39 71.5(3)
C2 Yb1 O2 C39 -139.3(3)
C1 Yb1 O2 C39 99.0(3)
O1 Yb1 O3 C40 172.0(3)
N2 Yb1 O3 C40 -66.8(3)
N4 Yb1 O3 C40 68.8(3)
O2 Yb1 O3 C40 -5.3(3)
N3 Yb1 O3 C40 67.9(3)
N1 Yb1 O3 C40 -81.6(3)
C2 Yb1 O3 C40 64.3(3)
C1 Yb1 O3 C40 -76.0(3)
O1 Yb1 O3 C42 0.8(3)
N2 Yb1 O3 C42 121.9(3)
N4 Yb1 O3 C42 -102.5(3)
O2 Yb1 O3 C42 -176.5(3)
N3 Yb1 O3 C42 -103.4(3)
N1 Yb1 O3 C42 107.1(3)
C2 Yb1 O3 C42 -106.9(3)
C1 Yb1 O3 C42 112.8(3)
C19 Si1 N1 C1 172.4(3)
C20 Si1 N1 C1 53.3(4)
C18 Si1 N1 C1 -69.5(4)
C19 Si1 N1 Yb1 -14.0(3)
C20 Si1 N1 Yb1 -133.1(3)
C18 Si1 N1 Yb1 104.1(3)
O1 Yb1 N1 C1 -102.8(2)
N2 Yb1 N1 C1 1.1(2)
N4 Yb1 N1 C1 10.6(2)
O3 Yb1 N1 C1 168.6(2)
O2 Yb1 N1 C1 100.8(2)
N3 Yb1 N1 C1 94.3(3)
C2 Yb1 N1 C1 44.3(3)
O1 Yb1 N1 Si1 82.5(3)
N2 Yb1 N1 Si1 -173.6(4)
N4 Yb1 N1 Si1 -164.2(3)
O3 Yb1 N1 Si1 -6.2(3)
O2 Yb1 N1 Si1 -74.0(3)
N3 Yb1 N1 Si1 -80.4(3)
C2 Yb1 N1 Si1 -130.4(3)
C1 Yb1 N1 Si1 -174.7(4)
O1 Yb1 N2 C1 94.7(3)
N4 Yb1 N2 C1 -173.3(3)
O3 Yb1 N2 C1 -19.2(4)
O2 Yb1 N2 C1 -73.2(3)
N3 Yb1 N2 C1 -143.2(2)
N1 Yb1 N2 C1 -1.1(2)
C2 Yb1 N2 C1 -156.3(3)
O1 Yb1 N2 C3 -75.6(6)
N4 Yb1 N2 C3 16.3(6)
O3 Yb1 N2 C3 170.4(5)
O2 Yb1 N2 C3 116.5(6)
N3 Yb1 N2 C3 46.4(6)
N1 Yb1 N2 C3 -171.5(6)
C2 Yb1 N2 C3 33.3(6)
C1 Yb1 N2 C3 -170.4(8)
C23 Si2 N3 C2 -161.8(4)
C22 Si2 N3 C2 -43.8(5)
C21 Si2 N3 C2 81.0(4)
C23 Si2 N3 Yb1 36.6(4)
C22 Si2 N3 Yb1 154.5(4)
C21 Si2 N3 Yb1 -80.6(4)
O1 Yb1 N3 C2 96.6(2)
N2 Yb1 N3 C2 -28.4(3)
N4 Yb1 N3 C2 7.4(2)
O3 Yb1 N3 C2 -173.3(2)
O2 Yb1 N3 C2 -106.8(3)
N1 Yb1 N3 C2 -100.3(3)
C1 Yb1 N3 C2 -53.6(3)
O1 Yb1 N3 Si2 -98.2(3)
N2 Yb1 N3 Si2 136.7(3)
N4 Yb1 N3 Si2 172.5(4)
O3 Yb1 N3 Si2 -8.2(3)
O2 Yb1 N3 Si2 58.4(3)
N1 Yb1 N3 Si2 64.8(4)
C2 Yb1 N3 Si2 165.1(5)
C1 Yb1 N3 Si2 111.6(3)
O1 Yb1 N4 C2 -109.8(3)
N2 Yb1 N4 C2 140.9(3)
O3 Yb1 N4 C2 -8.7(4)
O2 Yb1 N4 C2 54.9(3)
N3 Yb1 N4 C2 -7.6(2)
N1 Yb1 N4 C2 132.9(2)
C1 Yb1 N4 C2 137.9(3)
O1 Yb1 N4 C5 87.8(5)
N2 Yb1 N4 C5 -21.5(5)
O3 Yb1 N4 C5 -171.2(4)
O2 Yb1 N4 C5 -107.5(5)
N3 Yb1 N4 C5 -170.1(5)
N1 Yb1 N4 C5 -29.5(5)
C2 Yb1 N4 C5 -162.5(6)
C1 Yb1 N4 C5 -24.6(5)
C3 N2 C1 N1 174.6(4)
Yb1 N2 C1 N1 2.0(4)
C3 N2 C1 C6 -9.1(7)
Yb1 N2 C1 C6 178.2(3)
C3 N2 C1 Yb1 172.7(6)
Si1 N1 C1 N2 174.9(3)
Yb1 N1 C1 N2 -1.7(3)
Si1 N1 C1 C6 -1.3(5)
Yb1 N1 C1 C6 -177.9(3)
Si1 N1 C1 Yb1 176.6(3)
O1 Yb1 C1 N2 -95.5(3)
N4 Yb1 C1 N2 6.5(3)
O3 Yb1 C1 N2 165.9(3)
O2 Yb1 C1 N2 104.6(3)
N3 Yb1 C1 N2 53.6(3)
N1 Yb1 C1 N2 178.0(4)
C2 Yb1 C1 N2 27.5(3)
O1 Yb1 C1 N1 86.5(2)
N2 Yb1 C1 N1 -178.0(4)
N4 Yb1 C1 N1 -171.5(2)
O3 Yb1 C1 N1 -12.1(2)
O2 Yb1 C1 N1 -73.4(2)
N3 Yb1 C1 N1 -124.4(2)
C2 Yb1 C1 N1 -150.6(2)
O1 Yb1 C1 C6 -106.4(18)
N2 Yb1 C1 C6 -10.9(17)
N4 Yb1 C1 C6 -4.4(18)
O3 Yb1 C1 C6 155.0(18)
O2 Yb1 C1 C6 93.7(18)
N3 Yb1 C1 C6 42.7(18)
N1 Yb1 C1 C6 167.1(19)
C2 Yb1 C1 C6 16.5(18)
C5 N4 C2 N3 179.0(4)
Yb1 N4 C2 N3 13.3(4)
C5 N4 C2 C12 0.1(7)
Yb1 N4 C2 C12 -165.6(4)
C5 N4 C2 Yb1 165.7(5)
Si2 N3 C2 N4 178.3(3)
Yb1 N3 C2 N4 -12.0(4)
Si2 N3 C2 C12 -2.8(7)
Yb1 N3 C2 C12 166.8(5)
Si2 N3 C2 Yb1 -169.6(3)
O1 Yb1 C2 N4 75.7(3)
N2 Yb1 C2 N4 -37.4(3)
O3 Yb1 C2 N4 174.2(3)
O2 Yb1 C2 N4 -125.6(3)
N3 Yb1 C2 N4 166.7(4)
N1 Yb1 C2 N4 -71.5(3)
C1 Yb1 C2 N4 -49.5(3)
O1 Yb1 C2 N3 -91.1(2)
N2 Yb1 C2 N3 155.8(3)
N4 Yb1 C2 N3 -166.7(4)
O3 Yb1 C2 N3 7.4(3)
O2 Yb1 C2 N3 67.6(2)
N1 Yb1 C2 N3 121.7(2)
C1 Yb1 C2 N3 143.7(2)
O1 Yb1 C2 C12 143.5(15)
N2 Yb1 C2 C12 30.4(15)
N4 Yb1 C2 C12 67.8(15)
O3 Yb1 C2 C12 -118.0(15)
O2 Yb1 C2 C12 -57.8(15)
N3 Yb1 C2 C12 -125.5(16)
N1 Yb1 C2 C12 -3.7(16)
C1 Yb1 C2 C12 18.3(16)
C1 N2 C3 C4 -155.2(6)
Yb1 N2 C3 C4 14.0(10)
C1 N2 C3 C4' 155.6(6)
Yb1 N2 C3 C4' -35.2(10)
N2 C3 C4 C5 -56.9(10)
C4' C3 C4 C5 45.8(7)
C4 C3 C4' C5 -44.5(7)
N2 C3 C4' C5 53.3(10)
C3 C4 C5 C4' -46.2(7)
C3 C4 C5 N4 52.4(9)
C3 C4' C5 C4 44.0(7)
C3 C4' C5 N4 -57.2(9)
C2 N4 C5 C4 -163.0(6)
Yb1 N4 C5 C4 -3.9(8)
C2 N4 C5 C4' -114.3(6)
Yb1 N4 C5 C4' 44.9(8)
N2 C1 C6 C11 -88.6(5)
N1 C1 C6 C11 87.3(5)
Yb1 C1 C6 C11 -78.7(18)
N2 C1 C6 C7 90.1(5)
N1 C1 C6 C7 -93.9(5)
Yb1 C1 C6 C7 100.0(18)
C11 C6 C7 C8 -2.6(6)
C1 C6 C7 C8 178.7(4)
C6 C7 C8 C9 1.3(7)
C7 C8 C9 C10 0.7(8)
C8 C9 C10 C11 -1.4(8)
C9 C10 C11 C6 0.0(8)
C7 C6 C11 C10 1.9(7)
C1 C6 C11 C10 -179.3(4)
N4 C2 C12 C17 -77.3(7)
N3 C2 C12 C17 103.9(7)
Yb1 C2 C12 C17 -137.2(13)
N4 C2 C12 C13 99.5(7)
N3 C2 C12 C13 -79.3(7)
Yb1 C2 C12 C13 39.6(19)
C17 C12 C13 C14 -1.7(10)
C2 C12 C13 C14 -178.6(5)
C12 C13 C14 C15 -1.0(10)
C13 C14 C15 C16 2.6(10)
C14 C15 C16 C17 -1.5(10)
C13 C12 C17 C16 2.9(10)
C2 C12 C17 C16 179.7(5)
C15 C16 C17 C12 -1.4(9)
Yb1 O1 C24 C29 -39(5)
Yb1 O1 C24 C25 142(5)
O1 C24 C25 C26 177.8(3)
C29 C24 C25 C26 -1.8(5)
O1 C24 C25 C30 -2.5(5)
C29 C24 C25 C30 177.9(3)
C24 C25 C26 C27 1.2(6)
C30 C25 C26 C27 -178.5(4)
C25 C26 C27 C28 0.5(6)
C25 C26 C27 C34 -178.6(4)
C26 C27 C28 C29 -1.6(6)
C34 C27 C28 C29 177.6(4)
C27 C28 C29 C24 0.9(5)
C27 C28 C29 C35 -177.8(3)
O1 C24 C29 C28 -178.8(3)
C25 C24 C29 C28 0.8(5)
O1 C24 C29 C35 -0.1(5)
C25 C24 C29 C35 179.5(3)
C26 C25 C30 C33 118.8(4)
C24 C25 C30 C33 -60.9(5)
C26 C25 C30 C32 -119.0(4)
C24 C25 C30 C32 61.3(5)
C26 C25 C30 C31 -0.3(5)
C24 C25 C30 C31 180.0(4)
C28 C29 C35 C37 -118.5(4)
C24 C29 C35 C37 62.8(4)
C28 C29 C35 C38 118.5(4)
C24 C29 C35 C38 -60.1(4)
C28 C29 C35 C36 1.2(5)
C24 C29 C35 C36 -177.5(3)
C41 O2 C39 C40 -170.5(4)
Yb1 O2 C39 C40 37.8(5)
C42 O3 C40 C39 -161.9(4)
Yb1 O3 C40 C39 25.8(5)
O2 C39 C40 O3 -40.5(6)
